data_2215624
loop_
_publ_author_name
'Luo, Yi'
'Zhong, Ping'
'Hu, Maolin'

_publ_section_title
;
 5-Amino-1-(2,6-dichloro-4-nitrophenyl)pyrazole-3-carbonitrile
;
_journal_coeditor_code OM2155
_journal_issue 10
_journal_name_full 'Acta Crystallographica Section E'
_journal_page_first o4077
_journal_page_last o4077
_journal_paper_doi 10.1107/S1600536807044509
_journal_volume 63
_journal_year 2007
_chemical_formula_iupac 'C10 H5 Cl2 N5 O2'
_chemical_formula_moiety 'C10 H5 Cl2 N5 O2'
_chemical_formula_sum 'C10 H5 Cl2 N5 O2'
_chemical_formula_weight 298.09
_chemical_melting_point 473
_chemical_name_systematic
;
5-Amino-1-(2,6-dichloro-4-nitrophenyl)pyrazole-3-carbonitrile
;
_space_group_IT_number 15
_symmetry_cell_setting monoclinic
_symmetry_space_group_name_Hall '-C 2yc'
_symmetry_space_group_name_H-M 'C 1 2/c 1'
_atom_sites_solution_hydrogens geom
_atom_sites_solution_primary direct
_atom_sites_solution_secondary difmap
_cell_angle_alpha 90.00
_cell_angle_beta 91.356(3)
_cell_angle_gamma 90.00
_cell_formula_units_Z 8
_cell_length_a 13.1756(13)
_cell_length_b 10.5514(13)
_cell_length_c 18.0297(19)
_cell_measurement_reflns_used 2235
_cell_measurement_temperature 298(2)
_cell_measurement_theta_max 24.78
_cell_measurement_theta_min 2.46
_cell_volume 2505.8(5)
_computing_cell_refinement 'SAINT (Bruker, 2002)'
_computing_data_collection 'SMART (Bruker, 2002)'
_computing_data_reduction 'SAINT (Bruker, 2002)'
_computing_molecular_graphics 'SHELXTL (Bruker, 2002)'
_computing_publication_material 'SHELXL97 (Sheldrick, 1997)'
_computing_structure_refinement 'SHELXL97 (Sheldrick, 1997)'
_computing_structure_solution 'SHELXS97 (Sheldrick, 1997)'
_diffrn_ambient_temperature 298(2)
_diffrn_measured_fraction_theta_full 0.999
_diffrn_measured_fraction_theta_max 0.999
_diffrn_measurement_device_type 'Bruker APEX area-detector diffractometer'
_diffrn_measurement_method '\f and \w'
_diffrn_radiation_monochromator graphite
_diffrn_radiation_source 'fine-focus sealed tube'
_diffrn_radiation_type MoK\a
_diffrn_radiation_wavelength 0.71073
_diffrn_reflns_av_R_equivalents 0.0262
_diffrn_reflns_av_sigmaI/netI 0.0264
_diffrn_reflns_limit_h_max 13
_diffrn_reflns_limit_h_min -15
_diffrn_reflns_limit_k_max 7
_diffrn_reflns_limit_k_min -12
_diffrn_reflns_limit_l_max 20
_diffrn_reflns_limit_l_min -21
_diffrn_reflns_number 6435
_diffrn_reflns_theta_full 25.02
_diffrn_reflns_theta_max 25.02
_diffrn_reflns_theta_min 2.26
_diffrn_standards_number 0
_exptl_absorpt_coefficient_mu 0.523
_exptl_absorpt_correction_T_max 0.9118
_exptl_absorpt_correction_T_min 0.8261
_exptl_absorpt_correction_type multi-scan
_exptl_absorpt_process_details '(SADABS; Bruker, 2002)'
_exptl_crystal_colour Colorless
_exptl_crystal_density_diffrn 1.580
_exptl_crystal_density_method 'not measured'
_exptl_crystal_description Block
_exptl_crystal_F_000 1200
_exptl_crystal_size_max 0.38
_exptl_crystal_size_mid 0.22
_exptl_crystal_size_min 0.18
_refine_diff_density_max 0.307
_refine_diff_density_min -0.221
_refine_ls_extinction_method none
_refine_ls_goodness_of_fit_ref 1.115
_refine_ls_hydrogen_treatment mixed
_refine_ls_matrix_type full
_refine_ls_number_parameters 178
_refine_ls_number_reflns 2211
_refine_ls_number_restraints 3
_refine_ls_restrained_S_all 1.114
_refine_ls_R_factor_all 0.0683
_refine_ls_R_factor_gt 0.0584
_refine_ls_shift/su_max 0.001
_refine_ls_shift/su_mean 0.000
_refine_ls_structure_factor_coef Fsqd
_refine_ls_weighting_details 'calc w=1/[\s^2^(Fo^2^)+(0.0609P)^2^+3.9100P] where P=(Fo^2^+2Fc^2^)/3'
_refine_ls_weighting_scheme calc
_refine_ls_wR_factor_gt 0.1379
_refine_ls_wR_factor_ref 0.1440
_reflns_number_gt 1902
_reflns_number_total 2211
_reflns_threshold_expression I>2\s(I)
_cod_data_source_file om2155.cif
_cod_data_source_block I
_cod_original_sg_symbol_H-M 'C 2/c'
_cod_database_code 2215624
_cod_database_fobs_code 2215624

loop_
_symmetry_equiv_pos_as_xyz
'x, y, z'
'-x, y, -z+1/2'
'x+1/2, y+1/2, z'
'-x+1/2, y+1/2, -z+1/2'
'-x, -y, -z'
'x, -y, z-1/2'
'-x+1/2, -y+1/2, -z'
'x+1/2, -y+1/2, z-1/2'

loop_
_atom_site_type_symbol
_atom_site_label
_atom_site_fract_x
_atom_site_fract_y
_atom_site_fract_z
_atom_site_U_iso_or_equiv
_atom_site_adp_type
_atom_site_calc_flag
_atom_site_refinement_flags
_atom_site_occupancy
Cl Cl1 -0.08877(7) 0.03784(11) 0.32992(5) 0.0741(4) Uani d . 1
Cl Cl2 0.11826(9) 0.31258(15) 0.53159(6) 0.1012(5) Uani d . 1
O O1 -0.3095(2) 0.0874(3) 0.5636(2) 0.0915(11) Uani d . 1
O O2 -0.2151(3) 0.1648(3) 0.6505(2) 0.1226(15) Uani d . 1
N N1 -0.2305(3) 0.1292(3) 0.5878(2) 0.0732(10) Uani d . 1
N N2 0.07792(16) 0.2094(2) 0.38293(12) 0.0389(6) Uani d . 1
N N3 0.15519(17) 0.1271(2) 0.36863(13) 0.0409(6) Uani d . 1
N N4 0.3713(2) 0.1004(3) 0.26417(18) 0.0640(8) Uani d . 1
N N5 0.0188(2) 0.4179(3) 0.35515(18) 0.0650(9) Uani d D 1
H H5A -0.0377(17) 0.394(3) 0.3703(17) 0.055 Uiso d D 1
H H5B 0.021(2) 0.481(2) 0.3264(16) 0.055 Uiso d D 1
C C1 -0.1449(3) 0.1407(3) 0.53566(19) 0.0516(8) Uani d . 1
C C2 -0.1559(2) 0.0850(3) 0.4670(2) 0.0521(8) Uani d . 1
H H2 -0.2125 0.0359 0.4548 0.063 Uiso calc R 1
C C3 -0.0794(2) 0.1046(3) 0.41680(16) 0.0440(7) Uani d . 1
C C4 0.0038(2) 0.1778(3) 0.43599(15) 0.0390(7) Uani d . 1
C C5 0.0124(2) 0.2279(3) 0.50711(17) 0.0512(8) Uani d . 1
C C6 -0.0625(3) 0.2094(3) 0.55791(18) 0.0582(9) Uani d . 1
H H6 -0.0570 0.2427 0.6056 0.070 Uiso calc R 1
C C7 0.20940(19) 0.1928(3) 0.32125(15) 0.0381(7) Uani d . 1
C C8 0.1712(2) 0.3121(3) 0.30524(16) 0.0441(7) Uani d . 1
H H8 0.1980 0.3727 0.2738 0.053 Uiso calc R 1
C C9 0.0852(2) 0.3210(3) 0.34607(16) 0.0411(7) Uani d . 1
C C10 0.3002(2) 0.1386(3) 0.29029(17) 0.0457(7) Uani d . 1

loop_
_atom_site_aniso_label
_atom_site_aniso_U_11
_atom_site_aniso_U_22
_atom_site_aniso_U_33
_atom_site_aniso_U_12
_atom_site_aniso_U_13
_atom_site_aniso_U_23
Cl1 0.0674(6) 0.1008(8) 0.0544(5) -0.0178(5) 0.0048(4) -0.0114(5)
Cl2 0.0827(8) 0.1520(13) 0.0691(7) -0.0495(8) 0.0077(5) -0.0275(7)
O1 0.0604(17) 0.083(2) 0.133(3) 0.0106(16) 0.0556(18) 0.0401(19)
O2 0.169(4) 0.103(3) 0.101(3) -0.035(2) 0.102(3) -0.031(2)
N1 0.081(2) 0.0444(17) 0.097(3) 0.0071(17) 0.058(2) 0.0161(18)
N2 0.0303(11) 0.0462(14) 0.0410(13) 0.0048(11) 0.0171(10) 0.0092(11)
N3 0.0336(12) 0.0446(14) 0.0451(13) 0.0059(11) 0.0134(10) 0.0073(11)
N4 0.0459(16) 0.0627(19) 0.085(2) 0.0149(14) 0.0321(15) 0.0002(16)
N5 0.0541(17) 0.0606(19) 0.082(2) 0.0221(15) 0.0395(16) 0.0264(16)
C1 0.0544(19) 0.0429(17) 0.059(2) 0.0120(16) 0.0341(16) 0.0148(16)
C2 0.0373(16) 0.0468(18) 0.073(2) -0.0015(14) 0.0162(15) 0.0138(16)
C3 0.0388(16) 0.0491(18) 0.0445(16) 0.0020(14) 0.0106(12) 0.0096(14)
C4 0.0333(14) 0.0444(16) 0.0397(15) 0.0064(13) 0.0115(12) 0.0094(13)
C5 0.0479(17) 0.062(2) 0.0443(17) -0.0040(16) 0.0131(14) 0.0003(15)
C6 0.071(2) 0.061(2) 0.0433(18) 0.0038(19) 0.0199(16) 0.0036(16)
C7 0.0305(14) 0.0446(16) 0.0395(15) 0.0035(12) 0.0109(11) -0.0005(13)
C8 0.0403(15) 0.0450(17) 0.0480(17) 0.0046(14) 0.0198(13) 0.0087(14)
C9 0.0349(14) 0.0460(17) 0.0431(16) 0.0069(13) 0.0143(12) 0.0066(14)
C10 0.0421(17) 0.0447(17) 0.0507(17) 0.0034(14) 0.0128(14) 0.0044(14)

loop_
_atom_type_symbol
_atom_type_description
_atom_type_scat_dispersion_real
_atom_type_scat_dispersion_imag
_atom_type_scat_source
C C 0.0033 0.0016 'International Tables Vol C Tables 4.2.6.8 and 6.1.1.4'
H H 0.0000 0.0000 'International Tables Vol C Tables 4.2.6.8 and 6.1.1.4'
N N 0.0061 0.0033 'International Tables Vol C Tables 4.2.6.8 and 6.1.1.4'
O O 0.0106 0.0060 'International Tables Vol C Tables 4.2.6.8 and 6.1.1.4'
Cl Cl 0.1484 0.1585 'International Tables Vol C Tables 4.2.6.8 and 6.1.1.4'

loop_
_geom_angle_atom_site_label_1
_geom_angle_atom_site_label_2
_geom_angle_atom_site_label_3
_geom_angle
O1 N1 O2 125.4(3)
O1 N1 C1 117.6(4)
O2 N1 C1 117.0(4)
C9 N2 N3 113.4(2)
C9 N2 C4 126.2(2)
N3 N2 C4 120.3(2)
C7 N3 N2 101.8(2)
C9 N5 H5A 113(2)
C9 N5 H5B 119(2)
H5A N5 H5B 119(2)
C6 C1 C2 124.1(3)
C6 C1 N1 118.0(3)
C2 C1 N1 117.9(3)
C1 C2 C3 117.5(3)
C1 C2 H2 121.3
C3 C2 H2 121.3
C4 C3 C2 120.4(3)
C4 C3 Cl1 119.8(2)
C2 C3 Cl1 119.8(3)
C3 C4 C5 119.5(3)
C3 C4 N2 121.1(3)
C5 C4 N2 119.3(3)
C6 C5 C4 121.0(3)
C6 C5 Cl2 119.8(3)
C4 C5 Cl2 119.1(2)
C1 C6 C5 117.4(3)
C1 C6 H6 121.3
C5 C6 H6 121.3
N3 C7 C8 114.4(2)
N3 C7 C10 120.3(3)
C8 C7 C10 125.3(3)
C9 C8 C7 104.6(3)
C9 C8 H8 127.7
C7 C8 H8 127.7
N2 C9 N5 122.7(2)
N2 C9 C8 105.8(2)
N5 C9 C8 131.3(3)
N4 C10 C7 177.2(3)

loop_
_geom_bond_atom_site_label_1
_geom_bond_atom_site_label_2
_geom_bond_distance
Cl1 C3 1.719(3)
Cl2 C5 1.706(3)
O1 N1 1.203(5)
O2 N1 1.204(5)
N1 C1 1.489(4)
N2 C9 1.357(4)
N2 N3 1.367(3)
N2 C4 1.423(3)
N3 C7 1.323(4)
N4 C10 1.133(4)
N5 C9 1.358(4)
N5 H5A 0.837(16)
N5 H5B 0.844(16)
C1 C6 1.358(5)
C1 C2 1.374(5)
C2 C3 1.386(4)
C2 H2 0.9300
C3 C4 1.378(4)
C4 C5 1.389(4)
C5 C6 1.377(4)
C6 H6 0.9300
C7 C8 1.383(4)
C7 C10 1.449(4)
C8 C9 1.369(4)
C8 H8 0.9300

loop_
_geom_hbond_atom_site_label_D
_geom_hbond_atom_site_label_H
_geom_hbond_atom_site_label_A
_geom_hbond_site_symmetry_A
_geom_hbond_distance_DH
_geom_hbond_distance_HA
_geom_hbond_distance_DA
_geom_hbond_angle_DHA
N5 H5A O1 7_456 0.837(16) 2.37(2) 3.154(4) 156(3)
N5 H5B N4 4 0.844(16) 2.526(19) 3.253(4) 145(3)
N5 H5B N4 3_455 0.844(16) 2.58(3) 3.166(4) 128(2)

loop_
_geom_torsion_atom_site_label_1
_geom_torsion_atom_site_label_2
_geom_torsion_atom_site_label_3
_geom_torsion_atom_site_label_4
_geom_torsion
C9 N2 N3 C7 -0.4(3)
C4 N2 N3 C7 -176.3(3)
O1 N1 C1 C6 167.6(3)
O2 N1 C1 C6 -11.1(5)
O1 N1 C1 C2 -10.1(5)
O2 N1 C1 C2 171.2(3)
C6 C1 C2 C3 -2.5(5)
N1 C1 C2 C3 175.0(3)
C1 C2 C3 C4 -0.1(5)
C1 C2 C3 Cl1 -179.8(2)
C2 C3 C4 C5 2.5(5)
Cl1 C3 C4 C5 -177.9(2)
C2 C3 C4 N2 -173.7(3)
Cl1 C3 C4 N2 6.0(4)
C9 N2 C4 C3 100.3(4)
N3 N2 C4 C3 -84.4(3)
C9 N2 C4 C5 -75.9(4)
N3 N2 C4 C5 99.5(3)
C3 C4 C5 C6 -2.4(5)
N2 C4 C5 C6 173.9(3)
C3 C4 C5 Cl2 177.2(2)
N2 C4 C5 Cl2 -6.6(4)
C2 C1 C6 C5 2.6(5)
N1 C1 C6 C5 -174.9(3)
C4 C5 C6 C1 -0.1(5)
Cl2 C5 C6 C1 -179.6(3)
N2 N3 C7 C8 0.4(3)
N2 N3 C7 C10 -179.2(3)
N3 C7 C8 C9 -0.3(4)
C10 C7 C8 C9 179.3(3)
N3 N2 C9 N5 -176.9(3)
C4 N2 C9 N5 -1.3(5)
N3 N2 C9 C8 0.2(3)
C4 N2 C9 C8 175.8(3)
C7 C8 C9 N2 0.1(3)
C7 C8 C9 N5 176.8(3)
N3 C7 C10 N4 171(7)
C8 C7 C10 N4 -8(8)

loop_
_cod_related_entry_id
_cod_related_entry_database
_cod_related_entry_code
1 ChemSpider 21123281
